data_1548035
loop_
_publ_author_name
'Pei-Qin Liao'
'Wei-Xiong Zhang'
'Jie-Peng Zhang'
'Xiao-Ming Chen'

_publ_section_title
;
 Efficient purification of ethene by an ethane-trapping metal-organic
 framework
;
_journal_name_full 'Nature Communications'
_journal_page_first 8697
_journal_paper_doi 10.1038/ncomms9697
_journal_volume 6
_journal_year 2015
_chemical_formula_sum 'C5.78 H7.56 N8 Zn'
_chemical_formula_weight 254.49
_space_group_IT_number 152
_symmetry_cell_setting trigonal
_symmetry_space_group_name_Hall 'P 31 2"'
_symmetry_space_group_name_H-M 'P 31 2 1'
_atom_sites_solution_hydrogens geom
_atom_sites_solution_primary direct
_atom_sites_solution_secondary difmap
_cell_angle_alpha 90.00
_cell_angle_beta 90.00
_cell_angle_gamma 120.00
_cell_formula_units_Z 6
_cell_length_a 9.6896(16)
_cell_length_b 9.6896(16)
_cell_length_c 20.153(4)
_cell_measurement_temperature 195(2)
_cell_volume 1638.6(5)
_computing_structure_refinement 'SHELXL-97 (Sheldrick, 1997)'
_computing_structure_solution 'SHELXS-97 (Sheldrick, 1990)'
_diffrn_ambient_temperature 195(2)
_diffrn_measured_fraction_theta_full 0.996
_diffrn_measured_fraction_theta_max 0.996
_diffrn_measurement_device_type 'XtaLAB P300DS'
_diffrn_measurement_method '/w scan'
_diffrn_radiation_monochromator graphite
_diffrn_radiation_source 'fine-focus sealed tube'
_diffrn_radiation_type MoK\a
_diffrn_radiation_wavelength 0.71073
_diffrn_reflns_av_R_equivalents 0.0254
_diffrn_reflns_av_sigmaI/netI 0.0299
_diffrn_reflns_limit_h_max 11
_diffrn_reflns_limit_h_min -11
_diffrn_reflns_limit_k_max 11
_diffrn_reflns_limit_k_min -11
_diffrn_reflns_limit_l_max 22
_diffrn_reflns_limit_l_min -24
_diffrn_reflns_number 9163
_diffrn_reflns_theta_full 25.99
_diffrn_reflns_theta_max 25.99
_diffrn_reflns_theta_min 3.03
_exptl_absorpt_coefficient_mu 2.229
_exptl_absorpt_correction_T_max 0.6281
_exptl_absorpt_correction_T_min 0.5949
_exptl_absorpt_correction_type multi-scan
_exptl_absorpt_process_details 'REQAB; Jacobson, 1998'
_exptl_crystal_colour Colorless
_exptl_crystal_density_diffrn 1.547
_exptl_crystal_density_method 'not measured'
_exptl_crystal_description Block
_exptl_crystal_F_000 769
_exptl_crystal_size_max 0.26
_exptl_crystal_size_mid 0.25
_exptl_crystal_size_min 0.23
_refine_diff_density_max 0.986
_refine_diff_density_min -0.368
_refine_diff_density_rms 0.135
_refine_ls_abs_structure_details 'Flack H D (1983), Acta Cryst. A39, 876-881'
_refine_ls_abs_structure_Flack -0.01(2)
_refine_ls_extinction_method none
_refine_ls_goodness_of_fit_ref 1.059
_refine_ls_hydrogen_treatment constr
_refine_ls_matrix_type full
_refine_ls_number_parameters 138
_refine_ls_number_reflns 2137
_refine_ls_number_restraints 2
_refine_ls_restrained_S_all 1.063
_refine_ls_R_factor_all 0.0343
_refine_ls_R_factor_gt 0.0337
_refine_ls_shift/su_max 0.001
_refine_ls_shift/su_mean 0.000
_refine_ls_structure_factor_coef Fsqd
_refine_ls_weighting_details 'calc w=1/[\s^2^(Fo^2^)+(0.0596P)^2^+2.9065P] where P=(Fo^2^+2Fc^2^)/3'
_refine_ls_weighting_scheme calc
_refine_ls_wR_factor_gt 0.1023
_refine_ls_wR_factor_ref 0.1028
_reflns_number_gt 2084
_reflns_number_total 2137
_reflns_threshold_expression >2sigma(I)
_cod_data_source_file ncomms9697-s5.cif
_cod_data_source_block MAF-49_C2H4
_cod_depositor_comments
;
The following automatic conversions were performed:

'_symmetry_cell_setting' value 'Trigonal' changed to 'trigonal'
according to the built-in table from CIF Core dictionary named
'cif_core.dic' version 2.4.1 from 2010-06-29.

'_refine_ls_hydrogen_treatment' value 'Constr' changed to 'constr'
according to the built-in table from CIF Core dictionary named
'cif_core.dic' version 2.4.1 from 2010-06-29.

Automatic conversion script
Id: cif_fix_values 5376 2017-05-30 11:51:03Z andrius 
;
_cod_original_sg_symbol_H-M P3121
_cod_database_code 1548035

loop_
_symmetry_equiv_pos_as_xyz
'x, y, z'
'-y, x-y, z+1/3'
'-x+y, -x, z+2/3'
'y, x, -z'
'x-y, -y, -z+2/3'
'-x, -x+y, -z+1/3'

loop_
_atom_site_label
_atom_site_type_symbol
_atom_site_fract_x
_atom_site_fract_y
_atom_site_fract_z
_atom_site_U_iso_or_equiv
_atom_site_adp_type
_atom_site_occupancy
_atom_site_symmetry_multiplicity
_atom_site_calc_flag
_atom_site_refinement_flags
_atom_site_disorder_assembly
_atom_site_disorder_group
Zn1 Zn -0.06326(6) 0.50690(6) 0.41598(2) 0.01754(16) Uani 1 1 d . . .
N1 N 0.3485(4) 0.8315(5) 0.51349(17) 0.0223(8) Uani 1 1 d . . .
N2 N 0.4090(4) 0.8135(5) 0.45329(18) 0.0251(8) Uani 1 1 d . . .
N3 N 0.1429(4) 0.6825(4) 0.44901(18) 0.0204(8) Uani 1 1 d . . .
N4 N 0.0882(4) 0.7457(5) 0.55686(17) 0.0235(8) Uani 1 1 d . . .
H41 H -0.0126 0.6534 0.5613 0.028 Uiso 1 1 d R . .
H42 H 0.1200 0.7847 0.5986 0.028 Uiso 1 1 d R . .
N5 N -0.2031(4) 0.5801(4) 0.37765(17) 0.0229(8) Uani 1 1 d . . .
N6 N -0.3954(5) 0.5731(5) 0.31642(18) 0.0238(8) Uani 1 1 d . . .
N7 N -0.3130(5) 0.7241(5) 0.3445(2) 0.0271(9) Uani 1 1 d . . .
N8 N -0.0912(6) 0.8495(6) 0.4170(2) 0.0406(12) Uani 1 1 d . . .
H81 H -0.1255 0.9164 0.4377 0.049 Uiso 1 1 d R . .
H82 H -0.0399 0.8352 0.4520 0.049 Uiso 1 1 d R . .
C1 C 0.1902(5) 0.7512(5) 0.5093(2) 0.0196(9) Uani 1 1 d . . .
C2 C 0.2829(5) 0.7241(5) 0.4178(2) 0.0213(9) Uani 1 1 d . . .
C3 C 0.2939(5) 0.6781(6) 0.3471(2) 0.0275(10) Uani 1 1 d . . .
H31 H 0.2745 0.7470 0.3168 0.033 Uiso 1 1 calc R . .
H32 H 0.4039 0.7001 0.3391 0.033 Uiso 1 1 calc R . .
C4 C -0.3276(6) 0.4914(6) 0.3366(2) 0.0197(8) Uani 1 1 d . . .
C5 C -0.2018(6) 0.7214(5) 0.3806(2) 0.0267(10) Uani 1 1 d . . .
C6 C 0.188(4) 0.965(3) 0.3029(11) 0.096(8) Uiso 0.390(18) 1 d PDU . .
H61 H 0.0724 0.9112 0.3273 0.115 Uiso 0.390(18) 1 d PR . .
H62 H 0.2782 1.0517 0.3329 0.115 Uiso 0.390(18) 1 d PR . .
C7 C 0.207(4) 0.909(3) 0.2429(11) 0.101(8) Uiso 0.390(18) 1 d PDU . .
H71 H 0.1046 0.8093 0.2194 0.121 Uiso 0.390(18) 1 d PR . .
H72 H 0.3232 0.9632 0.2185 0.121 Uiso 0.390(18) 1 d PR . .

loop_
_atom_site_aniso_label
_atom_site_aniso_U_11
_atom_site_aniso_U_22
_atom_site_aniso_U_33
_atom_site_aniso_U_23
_atom_site_aniso_U_13
_atom_site_aniso_U_12
Zn1 0.0157(3) 0.0183(3) 0.0171(2) -0.00078(19) -0.00034(19) 0.0074(2)
N1 0.0178(19) 0.024(2) 0.0202(18) -0.0039(15) 0.0018(14) 0.0069(16)
N2 0.0193(19) 0.027(2) 0.026(2) -0.0074(16) 0.0028(15) 0.0089(17)
N3 0.0192(18) 0.0212(19) 0.0184(17) -0.0026(14) 0.0018(14) 0.0082(16)
N4 0.0179(17) 0.027(2) 0.0218(17) -0.0072(15) 0.0013(14) 0.0086(16)
N5 0.027(2) 0.0206(19) 0.0233(17) -0.0057(15) -0.0092(15) 0.0138(17)
N6 0.030(2) 0.020(2) 0.0239(17) -0.0043(16) -0.0073(15) 0.0143(17)
N7 0.033(2) 0.022(2) 0.030(2) -0.0078(17) -0.0119(18) 0.0159(18)
N8 0.047(3) 0.026(2) 0.053(3) -0.018(2) -0.027(2) 0.022(2)
C1 0.017(2) 0.016(2) 0.023(2) -0.0031(17) -0.0021(16) 0.0066(17)
C2 0.019(2) 0.015(2) 0.023(2) -0.0039(16) 0.0013(17) 0.0034(17)
C3 0.026(2) 0.023(2) 0.023(2) -0.0054(18) 0.0071(18) 0.004(2)
C4 0.027(2) 0.021(2) 0.0156(18) -0.0027(15) -0.0037(17) 0.0146(19)
C5 0.028(3) 0.022(2) 0.030(2) -0.0066(18) -0.008(2) 0.012(2)

loop_
_atom_type_symbol
_atom_type_description
_atom_type_scat_dispersion_real
_atom_type_scat_dispersion_imag
_atom_type_scat_source
C C 0.0033 0.0016 'International Tables Vol C Tables 4.2.6.8 and 6.1.1.4'
H H 0.0000 0.0000 'International Tables Vol C Tables 4.2.6.8 and 6.1.1.4'
N N 0.0061 0.0033 'International Tables Vol C Tables 4.2.6.8 and 6.1.1.4'
Zn Zn 0.2839 1.4301 'International Tables Vol C Tables 4.2.6.8 and 6.1.1.4'

loop_
_geom_angle_atom_site_label_1
_geom_angle_atom_site_label_2
_geom_angle_atom_site_label_3
_geom_angle
_geom_angle_site_symmetry_1
_geom_angle_site_symmetry_3
N1 Zn1 N5 112.51(16) 4_456 .
N1 Zn1 N6 109.88(16) 4_456 5_665
N5 Zn1 N6 114.55(15) . 5_665
N1 Zn1 N3 109.56(15) 4_456 .
N5 Zn1 N3 113.65(16) . .
N6 Zn1 N3 95.46(16) 5_665 .
C1 N1 N2 107.8(3) . .
C1 N1 Zn1 136.3(3) . 4_566
N2 N1 Zn1 115.2(3) . 4_566
C2 N2 N1 104.3(3) . .
C1 N3 C2 103.2(4) . .
C1 N3 Zn1 132.3(3) . .
C2 N3 Zn1 121.8(3) . .
C1 N4 H41 119.5 . .
C1 N4 H42 123.2 . .
H41 N4 H42 106.3 . .
C4 N5 C5 102.8(4) . .
C4 N5 Zn1 124.3(3) . .
C5 N5 Zn1 132.9(3) . .
C4 N6 N7 108.0(3) . .
C4 N6 Zn1 123.8(3) . 5_565
N7 N6 Zn1 127.9(3) . 5_565
C5 N7 N6 104.5(4) . .
C5 N8 H81 117.7 . .
C5 N8 H82 120.8 . .
H81 N8 H82 99.6 . .
N1 C1 N3 110.7(4) . .
N1 C1 N4 125.5(4) . .
N3 C1 N4 123.7(4) . .
N2 C2 N3 114.1(4) . .
N2 C2 C3 122.1(4) . .
N3 C2 C3 123.7(4) . .
C4 C3 C2 114.9(4) 5_665 .
C4 C3 H31 108.5 5_665 .
C2 C3 H31 108.5 . .
C4 C3 H32 108.5 5_665 .
C2 C3 H32 108.5 . .
H31 C3 H32 107.5 . .
N6 C4 N5 111.1(4) . .
N6 C4 C3 124.8(4) . 5_565
N5 C4 C3 124.0(4) . 5_565
N7 C5 N5 113.6(4) . .
N7 C5 N8 123.7(4) . .
N5 C5 N8 122.7(5) . .
C6 C6 C7 160(2) 5_675 .
C6 C6 H61 76.8 5_675 .
C7 C6 H61 121.2 . .
C6 C6 H62 34.8 5_675 .
C7 C6 H62 127.1 . .
H61 C6 H62 111.5 . .
C6 C7 H71 119.4 . .
C6 C7 H72 121.2 . .
H71 C7 H72 119.5 . .

loop_
_geom_bond_atom_site_label_1
_geom_bond_atom_site_label_2
_geom_bond_distance
_geom_bond_site_symmetry_2
Zn1 N1 1.963(4) 4_456
Zn1 N5 1.974(4) .
Zn1 N6 1.978(4) 5_665
Zn1 N3 1.983(4) .
N1 C1 1.331(6) .
N1 N2 1.396(5) .
N1 Zn1 1.963(4) 4_566
N2 C2 1.302(6) .
N3 C1 1.350(5) .
N3 C2 1.360(6) .
N4 C1 1.359(5) .
N4 H41 0.9425 .
N4 H42 0.9112 .
N5 C4 1.357(6) .
N5 C5 1.364(6) .
N6 C4 1.320(6) .
N6 N7 1.389(5) .
N6 Zn1 1.978(4) 5_565
N7 C5 1.311(6) .
N8 C5 1.377(6) .
N8 H81 0.9591 .
N8 H82 0.9130 .
C2 C3 1.513(6) .
C3 C4 1.489(6) 5_665
C3 H31 0.9900 .
C3 H32 0.9900 .
C4 C3 1.489(6) 5_565
C6 C6 1.36(4) 5_675
C6 C7 1.373(10) .
C6 H61 1.0910 .
C6 H62 1.0486 .
C7 H71 1.0910 .
C7 H72 1.0910 .

loop_
_geom_torsion_atom_site_label_1
_geom_torsion_atom_site_label_2
_geom_torsion_atom_site_label_3
_geom_torsion_atom_site_label_4
_geom_torsion
_geom_torsion_site_symmetry_1
_geom_torsion_site_symmetry_2
_geom_torsion_site_symmetry_3
_geom_torsion_site_symmetry_4
C1 N1 N2 C2 -0.1(5) . . . .
Zn1 N1 N2 C2 171.9(3) 4_566 . . .
N1 Zn1 N3 C1 -34.4(4) 4_456 . . .
N5 Zn1 N3 C1 92.5(4) . . . .
N6 Zn1 N3 C1 -147.7(4) 5_665 . . .
N1 Zn1 N3 C2 123.5(3) 4_456 . . .
N5 Zn1 N3 C2 -109.7(4) . . . .
N6 Zn1 N3 C2 10.1(4) 5_665 . . .
N1 Zn1 N5 C4 -73.3(4) 4_456 . . .
N6 Zn1 N5 C4 53.2(4) 5_665 . . .
N3 Zn1 N5 C4 161.5(3) . . . .
N1 Zn1 N5 C5 110.2(5) 4_456 . . .
N6 Zn1 N5 C5 -123.4(5) 5_665 . . .
N3 Zn1 N5 C5 -15.1(5) . . . .
C4 N6 N7 C5 -0.8(5) . . . .
Zn1 N6 N7 C5 -175.2(3) 5_565 . . .
N2 N1 C1 N3 -0.7(5) . . . .
Zn1 N1 C1 N3 -170.2(3) 4_566 . . .
N2 N1 C1 N4 -176.9(4) . . . .
Zn1 N1 C1 N4 13.6(7) 4_566 . . .
C2 N3 C1 N1 1.1(5) . . . .
Zn1 N3 C1 N1 161.9(3) . . . .
C2 N3 C1 N4 177.4(4) . . . .
Zn1 N3 C1 N4 -21.9(7) . . . .
N1 N2 C2 N3 0.8(5) . . . .
N1 N2 C2 C3 178.2(4) . . . .
C1 N3 C2 N2 -1.2(5) . . . .
Zn1 N3 C2 N2 -164.5(3) . . . .
C1 N3 C2 C3 -178.6(4) . . . .
Zn1 N3 C2 C3 18.1(6) . . . .
N2 C2 C3 C4 137.3(5) . . . 5_665
N3 C2 C3 C4 -45.6(6) . . . 5_665
N7 N6 C4 N5 0.4(5) . . . .
Zn1 N6 C4 N5 175.1(3) 5_565 . . .
N7 N6 C4 C3 177.6(5) . . . 5_565
Zn1 N6 C4 C3 -7.7(7) 5_565 . . 5_565
C5 N5 C4 N6 0.1(5) . . . .
Zn1 N5 C4 N6 -177.3(3) . . . .
C5 N5 C4 C3 -177.1(5) . . . 5_565
Zn1 N5 C4 C3 5.5(6) . . . 5_565
N6 N7 C5 N5 0.9(6) . . . .
N6 N7 C5 N8 179.5(5) . . . .
C4 N5 C5 N7 -0.7(6) . . . .
Zn1 N5 C5 N7 176.4(3) . . . .
C4 N5 C5 N8 -179.3(5) . . . .
Zn1 N5 C5 N8 -2.3(8) . . . .
